data_2204832
loop_
_publ_author_name
'Hou, Lei'
'Li, Dan'
'Yin, Ye-Gao'
'Ng, Seik Weng'

_publ_section_title
;[4'-(2-Pyridyl)-2,2':6',2''-terpyridine-\k^3^<i>N</i>,<i>N</i>',<i>N</i>'']isothiocyanatocopper(II)
 thiocyanate
;
_journal_issue 1
_journal_name_full 'Acta Crystallographica Section E'
_journal_page_first m21
_journal_page_last m22
_journal_paper_doi 10.1107/S1600536804031460
_journal_volume 61
_journal_year 2005
_chemical_formula_iupac '[Cu (S C N) (C20 H14 N4)] S C N'
_chemical_formula_moiety 'C21 H14 Cu N5 S1+, N C S -'
_chemical_formula_sum 'C22 H14 Cu N6 S2'
_chemical_formula_weight 490.05
_chemical_name_systematic
;
[4'-(2-Pyridyl)-2,2':6',2''-terpyridine-\k^3^N,N',N'']thiocyanatocopper(II)
thiocynate
;
_space_group_IT_number 14
_symmetry_cell_setting monoclinic
_symmetry_space_group_name_Hall '-P 2ybc'
_symmetry_space_group_name_H-M 'P 1 21/c 1'
_atom_sites_solution_hydrogens geom
_atom_sites_solution_primary direct
_atom_sites_solution_secondary difmap
_audit_creation_method SHELXL-97
_cell_angle_alpha 90.00
_cell_angle_beta 103.6220(10)
_cell_angle_gamma 90.00
_cell_formula_units_Z 4
_cell_length_a 8.6898(6)
_cell_length_b 30.008(2)
_cell_length_c 8.1262(6)
_cell_measurement_reflns_used 2798
_cell_measurement_temperature 295(2)
_cell_measurement_theta_max 27.2
_cell_measurement_theta_min 2.7
_cell_volume 2059.4(2)
_computing_cell_refinement 'SAINT (Bruker, 2002)'
_computing_data_collection 'SMART (Bruker, 2002)'
_computing_data_reduction SAINT
_computing_molecular_graphics 'ORTEPII (Johnson, 1976)'
_computing_publication_material SHELXL97
_computing_structure_refinement 'SHELXL97 (Sheldrick, 1997)'
_computing_structure_solution 'SHELXS97 (Sheldrick, 1990)'
_diffrn_ambient_temperature 295(2)
_diffrn_measured_fraction_theta_full 0.99
_diffrn_measured_fraction_theta_max 0.99
_diffrn_measurement_device_type 'Bruker APEX area-dectector'
_diffrn_measurement_method '\f and \w'
_diffrn_radiation_monochromator graphite
_diffrn_radiation_source 'fine-focus sealed tube'
_diffrn_radiation_type MoK\a
_diffrn_radiation_wavelength 0.71073
_diffrn_reflns_av_R_equivalents 0.029
_diffrn_reflns_av_sigmaI/netI 0.039
_diffrn_reflns_limit_h_max 11
_diffrn_reflns_limit_h_min -9
_diffrn_reflns_limit_k_max 38
_diffrn_reflns_limit_k_min -32
_diffrn_reflns_limit_l_max 10
_diffrn_reflns_limit_l_min -10
_diffrn_reflns_number 12864
_diffrn_reflns_theta_full 27.5
_diffrn_reflns_theta_max 27.5
_diffrn_reflns_theta_min 1.4
_diffrn_standards_decay_% 0
_diffrn_standards_interval_count 0
_diffrn_standards_interval_time 0
_diffrn_standards_number 0
_exptl_absorpt_coefficient_mu 1.286
_exptl_absorpt_correction_T_max 0.830
_exptl_absorpt_correction_T_min 0.240
_exptl_absorpt_correction_type multi-scan
_exptl_absorpt_process_details '(SADABS; Bruker, 2002)'
_exptl_crystal_colour Green
_exptl_crystal_density_diffrn 1.581
_exptl_crystal_density_method 'not measured'
_exptl_crystal_description Block
_exptl_crystal_F_000 996
_exptl_crystal_size_max 0.20
_exptl_crystal_size_mid 0.18
_exptl_crystal_size_min 0.15
_refine_diff_density_max 0.75
_refine_diff_density_min -0.58
_refine_ls_extinction_method none
_refine_ls_goodness_of_fit_ref 1.04
_refine_ls_hydrogen_treatment constr
_refine_ls_matrix_type full
_refine_ls_number_parameters 280
_refine_ls_number_reflns 4685
_refine_ls_number_restraints 0
_refine_ls_restrained_S_all 1.04
_refine_ls_R_factor_all 0.067
_refine_ls_R_factor_gt 0.051
_refine_ls_shift/su_max 0.001
_refine_ls_shift/su_mean 0.000
_refine_ls_structure_factor_coef Fsqd
_refine_ls_weighting_details 'calc w = 1/[\s^2^(Fo^2^)+(0.0671P)^2^+1.0711P] where P = (Fo^2^+2Fc^2^)/3'
_refine_ls_weighting_scheme calc
_refine_ls_wR_factor_gt 0.122
_refine_ls_wR_factor_ref 0.134
_reflns_number_gt 3677
_reflns_number_total 4685
_reflns_threshold_expression I>2\s(I)
_cod_data_source_file ac6136.cif
_cod_data_source_block I
_cod_depositor_comments
;
The following automatic conversions were performed:
'_symmetry_cell_setting' value 'Monoclinic' changed to 'monoclinic'
according to '/home/saulius/struct/CIF-dictionaries/cif_core.dic'
dictionary named 'cif_core.dic' version 2.4.1 from
2010-06-29.

'_exptl_absorpt_correction_type' value 'Multi-scan' changed
to 'multi-scan' according to
'/home/saulius/struct/CIF-dictionaries/cif_core.dic' dictionary named
'cif_core.dic' version 2.4.1 from 2010-06-29.

Automatic conversion script
Id: cif_fix_enum 1527 2010-12-29 10:47:43Z saulius 

The following automatic conversions were performed:

'_symmetry_cell_setting' value 'Monoclinic' changed to 'monoclinic'
according to /home/saulius/struct/CIF-dictionaries/cif_core.dic
dictionary named 'cif_core.dic' version 2.4.1 from
2010-06-29.

'_exptl_absorpt_correction_type' value 'Multi-scan'
changed to 'multi-scan' according to
/home/saulius/struct/CIF-dictionaries/cif_core.dic dictionary named
'cif_core.dic' version 2.4.1 from 2010-06-29.

Automatic conversion script
Id: cif_fix_values 1715 2011-07-08 13:25:40Z adriana 
;
_cod_original_cell_volume 2059.4(3)
_cod_original_sg_symbol_Hall 'P 2ybc'
_cod_original_sg_symbol_H-M 'P 21/c'
_cod_database_code 2204832

loop_
_symmetry_equiv_pos_as_xyz
'x, y, z'
'-x, y+1/2, -z+1/2'
'-x, -y, -z'
'x, -y-1/2, z-1/2'

loop_
_atom_site_label
_atom_site_fract_x
_atom_site_fract_y
_atom_site_fract_z
_atom_site_U_iso_or_equiv
_atom_site_adp_type
_atom_site_calc_flag
_atom_site_refinement_flags
_atom_site_occupancy
_atom_site_type_symbol
Cu1 0.52802(5) 0.668720(10) 0.57349(5) 0.0430(2) Uani d . 1 Cu
S1 0.72993(14) 0.80595(3) 0.4636(2) 0.0776(4) Uani d . 1 S
S2 0.32402(14) 0.64506(3) 0.26190(10) 0.0629(3) Uani d . 1 S
N1 0.3456(3) 0.69120(10) 0.6672(3) 0.0399(6) Uani d . 1 N
N2 0.4742(3) 0.61490(10) 0.6759(3) 0.0325(5) Uani d . 1 N
N3 0.7051(3) 0.62820(10) 0.5406(3) 0.0379(6) Uani d . 1 N
N4 0.1737(3) 0.49620(10) 0.8822(3) 0.0429(6) Uani d . 1 N
N5 0.5982(4) 0.72370(10) 0.4982(4) 0.0588(8) Uani d . 1 N
N6 0.2611(4) 0.55610(10) 0.3236(5) 0.0629(8) Uani d . 1 N
C1 0.2879(4) 0.73290(10) 0.6558(4) 0.0477(8) Uani d . 1 C
C2 0.1544(4) 0.74390(10) 0.7117(5) 0.0533(9) Uani d . 1 C
C3 0.0812(4) 0.71150(10) 0.7849(5) 0.0512(8) Uani d . 1 C
C4 0.1428(4) 0.66880(10) 0.8017(4) 0.0445(7) Uani d . 1 C
C5 0.2736(4) 0.65950(10) 0.7391(4) 0.0348(6) Uani d . 1 C
C6 0.3464(3) 0.61460(10) 0.7414(4) 0.0345(6) Uani d . 1 C
C7 0.2941(3) 0.57550(10) 0.7972(4) 0.0339(6) Uani d . 1 C
C8 0.3725(3) 0.53550(10) 0.7819(3) 0.0332(6) Uani d . 1 C
C9 0.5064(3) 0.53690(10) 0.7149(4) 0.0337(6) Uani d . 1 C
C10 0.5552(3) 0.57750(10) 0.6643(4) 0.0325(6) Uani d . 1 C
C11 0.6946(3) 0.58570(10) 0.5937(4) 0.0341(6) Uani d . 1 C
C12 0.8078(4) 0.55410(10) 0.5837(4) 0.0408(7) Uani d . 1 C
C13 0.9342(4) 0.56640(10) 0.5164(4) 0.0462(8) Uani d . 1 C
C14 0.9429(4) 0.60930(10) 0.4606(4) 0.0477(8) Uani d . 1 C
C15 0.8272(4) 0.63910(10) 0.4742(4) 0.0442(7) Uani d . 1 C
C16 0.3119(3) 0.49340(10) 0.8366(3) 0.0320(6) Uani d . 1 C
C17 0.3929(4) 0.45310(10) 0.8409(4) 0.0358(6) Uani d . 1 C
C18 0.3297(4) 0.41520(10) 0.8937(4) 0.0389(7) Uani d . 1 C
C19 0.1886(4) 0.41830(10) 0.9420(4) 0.0429(7) Uani d . 1 C
C20 0.1152(4) 0.45900(10) 0.9333(5) 0.0483(8) Uani d . 1 C
C21 0.6537(4) 0.75780(10) 0.4852(5) 0.0476(8) Uani d . 1 C
C22 0.2855(4) 0.59240(10) 0.2977(4) 0.0463(8) Uani d . 1 C
H1 0.3392 0.7550 0.6088 0.057 Uiso calc R 1 H
H2 0.1148 0.7728 0.6999 0.064 Uiso calc R 1 H
H3 -0.0090 0.7182 0.8228 0.061 Uiso calc R 1 H
H4 0.0967 0.6467 0.8544 0.053 Uiso calc R 1 H
H7 0.2068 0.5756 0.8450 0.041 Uiso calc R 1 H
H9 0.5618 0.5110 0.7044 0.040 Uiso calc R 1 H
H12 0.7995 0.5252 0.6215 0.049 Uiso calc R 1 H
H13 1.0122 0.5458 0.5091 0.055 Uiso calc R 1 H
H14 1.0263 0.6180 0.4142 0.057 Uiso calc R 1 H
H15 0.8336 0.6681 0.4359 0.053 Uiso calc R 1 H
H17 0.4885 0.4520 0.8084 0.043 Uiso calc R 1 H
H18 0.3815 0.3880 0.8968 0.047 Uiso calc R 1 H
H19 0.1439 0.3933 0.9798 0.051 Uiso calc R 1 H
H20 0.0192 0.4607 0.9648 0.058 Uiso calc R 1 H

loop_
_atom_site_aniso_label
_atom_site_aniso_U_11
_atom_site_aniso_U_22
_atom_site_aniso_U_33
_atom_site_aniso_U_12
_atom_site_aniso_U_13
_atom_site_aniso_U_23
Cu1 0.0444(3) 0.0281(2) 0.0615(3) -0.00130(15) 0.0228(2) 0.00608(16)
S1 0.0753(7) 0.0332(5) 0.1350(10) -0.0133(5) 0.0459(7) -0.0018(5)
S2 0.0801(7) 0.0479(5) 0.0578(6) 0.0071(5) 0.0106(5) 0.0080(4)
N1 0.045(2) 0.0280(10) 0.047(2) 0.0010(10) 0.0120(10) -0.0010(10)
N2 0.0330(10) 0.0280(10) 0.0380(10) -0.0020(10) 0.0100(10) 0.0010(10)
N3 0.0340(10) 0.0370(10) 0.0450(10) -0.0050(10) 0.0130(10) 0.0010(10)
N4 0.042(2) 0.0310(10) 0.063(2) 0.0000(10) 0.0260(10) 0.0010(10)
N5 0.070(2) 0.034(2) 0.081(2) -0.0080(10) 0.034(2) 0.0060(10)
N6 0.055(2) 0.048(2) 0.085(2) -0.002(2) 0.015(2) -0.010(2)
C1 0.056(2) 0.029(2) 0.061(2) 0.0010(10) 0.018(2) 0.0000(10)
C2 0.060(2) 0.030(2) 0.071(2) 0.008(2) 0.018(2) -0.005(2)
C3 0.051(2) 0.042(2) 0.065(2) 0.007(2) 0.024(2) -0.010(2)
C4 0.049(2) 0.036(2) 0.052(2) 0.0000(10) 0.017(2) -0.0040(10)
C5 0.037(2) 0.0290(10) 0.038(2) 0.0010(10) 0.0080(10) -0.0010(10)
C6 0.035(2) 0.0310(10) 0.039(2) 0.0000(10) 0.0100(10) -0.0010(10)
C7 0.033(2) 0.0310(10) 0.040(2) -0.0010(10) 0.0120(10) 0.0000(10)
C8 0.034(2) 0.0320(10) 0.0330(10) -0.0030(10) 0.0060(10) 0.0000(10)
C9 0.035(2) 0.0280(10) 0.039(2) 0.0010(10) 0.0100(10) 0.0010(10)
C10 0.032(2) 0.0330(10) 0.032(2) -0.0010(10) 0.0070(10) -0.0020(10)
C11 0.032(2) 0.034(2) 0.036(2) -0.0030(10) 0.0080(10) -0.0030(10)
C12 0.039(2) 0.039(2) 0.046(2) 0.0020(10) 0.0110(10) -0.0010(10)
C13 0.034(2) 0.053(2) 0.052(2) 0.0030(10) 0.012(2) -0.007(2)
C14 0.038(2) 0.056(2) 0.054(2) -0.008(2) 0.018(2) -0.009(2)
C15 0.043(2) 0.041(2) 0.050(2) -0.0100(10) 0.015(2) -0.0010(10)
C16 0.035(2) 0.0270(10) 0.035(2) 0.0000(10) 0.0090(10) 0.0000(10)
C17 0.034(2) 0.034(2) 0.039(2) 0.0000(10) 0.0090(10) -0.0010(10)
C18 0.045(2) 0.0250(10) 0.047(2) 0.0030(10) 0.0110(10) 0.0000(10)
C19 0.051(2) 0.030(2) 0.053(2) -0.0060(10) 0.020(2) 0.0020(10)
C20 0.048(2) 0.039(2) 0.066(2) -0.0030(10) 0.030(2) 0.000(2)
C21 0.046(2) 0.037(2) 0.066(2) 0.0030(10) 0.0240(10) 0.001(2)
C22 0.036(2) 0.053(2) 0.049(2) 0.010(2) 0.0100(10) -0.006(2)

loop_
_atom_type_symbol
_atom_type_description
_atom_type_scat_dispersion_real
_atom_type_scat_dispersion_imag
_atom_type_scat_source
C C 0.0033 0.0016 'International Tables Vol C Tables 4.2.6.8 and 6.1.1.4'
H H 0.0000 0.0000 'International Tables Vol C Tables 4.2.6.8 and 6.1.1.4'
N N 0.0061 0.0033 'International Tables Vol C Tables 4.2.6.8 and 6.1.1.4'
S S 0.1246 0.1234 'International Tables Vol C Tables 4.2.6.8 and 6.1.1.4'
Cu Cu 0.3201 1.2651 'International Tables Vol C Tables 4.2.6.8 and 6.1.1.4'

loop_
_geom_angle_atom_site_label_1
_geom_angle_atom_site_label_2
_geom_angle_atom_site_label_3
_geom_angle
_geom_angle_publ_flag
N1 Cu1 N2 80.00(10) yes
N1 Cu1 N3 158.90(10) yes
N1 Cu1 N5 99.70(10) yes
N2 Cu1 N3 79.80(10) yes
N2 Cu1 N5 173.00(10) yes
N3 Cu1 N5 99.60(10) yes
C1 N1 C5 119.0(3) no
C1 N1 Cu1 126.6(2) no
C5 N1 Cu1 114.3(2) no
C10 N2 C6 121.3(2) no
C10 N2 Cu1 119.2(2) no
C6 N2 Cu1 119.1(2) no
C15 N3 C11 118.6(3) no
C15 N3 Cu1 127.1(2) no
C11 N3 Cu1 114.4(2) no
C20 N4 C16 117.7(3) no
C21 N5 Cu1 166.9(3) no
N1 C1 C2 122.0(3) no
C3 C2 C1 118.9(3) no
C2 C3 C4 119.5(3) no
C5 C4 C3 118.9(3) no
N1 C5 C4 121.7(3) no
N1 C5 C6 114.0(3) no
C4 C5 C6 124.2(3) no
N2 C6 C7 120.5(3) no
N2 C6 C5 112.2(2) no
C7 C6 C5 127.3(3) no
C6 C7 C8 119.8(3) no
C9 C8 C7 118.5(3) no
C9 C8 C16 122.1(3) no
C7 C8 C16 119.4(2) no
C10 C9 C8 119.0(3) no
N2 C10 C9 120.9(3) no
N2 C10 C11 112.4(2) no
C9 C10 C11 126.7(3) no
N3 C11 C12 121.5(3) no
N3 C11 C10 113.7(2) no
C12 C11 C10 124.8(3) no
C11 C12 C13 118.9(3) no
C14 C13 C12 119.3(3) no
C15 C14 C13 119.2(3) no
N3 C15 C14 122.5(3) no
N4 C16 C17 121.9(3) no
N4 C16 C8 115.8(2) no
C17 C16 C8 122.4(3) no
C18 C17 C16 119.2(3) no
C17 C18 C19 118.8(3) no
C20 C19 C18 118.7(3) no
N4 C20 C19 123.7(3) no
N5 C21 S1 179.0(4) no
N6 C22 S2 179.1(4) no
N1 C1 H1 119.0 no
C2 C1 H1 119.0 no
C3 C2 H2 120.6 no
C1 C2 H2 120.6 no
C2 C3 H3 120.3 no
C4 C3 H3 120.3 no
C5 C4 H4 120.5 no
C3 C4 H4 120.5 no
C6 C7 H7 120.1 no
C8 C7 H7 120.1 no
C10 C9 H9 120.5 no
C8 C9 H9 120.5 no
C11 C12 H12 120.6 no
C13 C12 H12 120.6 no
C14 C13 H13 120.3 no
C12 C13 H13 120.3 no
C15 C14 H14 120.4 no
C13 C14 H14 120.4 no
N3 C15 H15 118.7 no
C14 C15 H15 118.7 no
C18 C17 H17 120.4 no
C16 C17 H17 120.4 no
C17 C18 H18 120.6 no
C19 C18 H18 120.6 no
C20 C19 H19 120.7 no
C18 C19 H19 120.7 no
N4 C20 H20 118.1 no
C19 C20 H20 118.1 no

loop_
_geom_bond_atom_site_label_1
_geom_bond_atom_site_label_2
_geom_bond_distance
_geom_bond_publ_flag
Cu1 N1 2.029(3) yes
Cu1 N2 1.924(2) yes
Cu1 N3 2.029(3) yes
Cu1 N5 1.909(3) yes
Cu1 S2 2.8190(10) no
S1 C21 1.617(3) no
S2 C22 1.655(4) no
N1 C1 1.342(4) no
N1 C5 1.345(4) no
N2 C10 1.340(4) no
N2 C6 1.340(4) no
N3 C15 1.340(4) no
N3 C11 1.356(4) no
N4 C20 1.333(4) no
N4 C16 1.341(4) no
N5 C21 1.146(4) no
N6 C22 1.140(4) no
C1 C2 1.382(5) no
C2 C3 1.372(5) no
C3 C4 1.383(4) no
C4 C5 1.379(4) no
C5 C6 1.487(4) no
C6 C7 1.374(4) no
C7 C8 1.399(4) no
C8 C9 1.397(4) no
C8 C16 1.479(4) no
C9 C10 1.383(4) no
C10 C11 1.477(4) no
C11 C12 1.381(4) no
C12 C13 1.387(4) no
C13 C14 1.373(5) no
C14 C15 1.370(5) no
C16 C17 1.393(4) no
C17 C18 1.376(4) no
C18 C19 1.376(4) no
C19 C20 1.372(4) no
C1 H1 0.93 no
C2 H2 0.93 no
C3 H3 0.93 no
C4 H4 0.93 no
C7 H7 0.93 no
C9 H9 0.93 no
C12 H12 0.93 no
C13 H13 0.93 no
C14 H14 0.93 no
C15 H15 0.93 no
C17 H17 0.93 no
C18 H18 0.93 no
C19 H19 0.93 no
C20 H20 0.93 no

loop_
_geom_torsion_atom_site_label_1
_geom_torsion_atom_site_label_2
_geom_torsion_atom_site_label_3
_geom_torsion_atom_site_label_4
_geom_torsion
_geom_torsion_publ_flag
N5 Cu1 N1 C1 6.6(3) no
N2 Cu1 N1 C1 179.5(3) no
N3 Cu1 N1 C1 163.1(3) no
N5 Cu1 N1 C5 -177.1(2) no
N2 Cu1 N1 C5 -4.2(2) no
N3 Cu1 N1 C5 -20.7(4) no
N5 Cu1 N2 C10 -93.0(10) no
N3 Cu1 N2 C10 -7.1(2) no
N1 Cu1 N2 C10 178.9(2) no
N5 Cu1 N2 C6 94.0(10) no
N3 Cu1 N2 C6 179.9(2) no
N1 Cu1 N2 C6 5.8(2) no
N5 Cu1 N3 C15 -3.5(3) no
N2 Cu1 N3 C15 -176.4(3) no
N1 Cu1 N3 C15 -160.0(3) no
N5 Cu1 N3 C11 176.3(2) no
N2 Cu1 N3 C11 3.4(2) no
N1 Cu1 N3 C11 19.8(4) no
N2 Cu1 N5 C21 -9(2) no
N3 Cu1 N5 C21 -93.0(10) no
N1 Cu1 N5 C21 79.0(10) no
C5 N1 C1 C2 -1.7(5) no
Cu1 N1 C1 C2 174.4(3) no
N1 C1 C2 C3 1.7(6) no
C1 C2 C3 C4 0.3(6) no
C2 C3 C4 C5 -2.2(5) no
C1 N1 C5 C4 -0.3(5) no
Cu1 N1 C5 C4 -176.9(2) no
C1 N1 C5 C6 178.9(3) no
Cu1 N1 C5 C6 2.3(3) no
C3 C4 C5 N1 2.2(5) no
C3 C4 C5 C6 -176.9(3) no
C10 N2 C6 C7 -0.6(4) no
Cu1 N2 C6 C7 172.3(2) no
C10 N2 C6 C5 -179.0(2) no
Cu1 N2 C6 C5 -6.1(3) no
N1 C5 C6 N2 2.2(4) no
C4 C5 C6 N2 -178.7(3) no
N1 C5 C6 C7 -176.0(3) no
C4 C5 C6 C7 3.1(5) no
N2 C6 C7 C8 -1.5(4) no
C5 C6 C7 C8 176.6(3) no
C6 C7 C8 C9 2.2(4) no
C6 C7 C8 C16 -177.8(3) no
C7 C8 C9 C10 -0.8(4) no
C16 C8 C9 C10 179.2(3) no
C6 N2 C10 C9 2.1(4) no
Cu1 N2 C10 C9 -170.8(2) no
C6 N2 C10 C11 -178.1(3) no
Cu1 N2 C10 C11 9.0(3) no
C8 C9 C10 N2 -1.3(4) no
C8 C9 C10 C11 178.9(3) no
C15 N3 C11 C12 1.3(4) no
Cu1 N3 C11 C12 -178.5(2) no
C15 N3 C11 C10 -180.0(3) no
Cu1 N3 C11 C10 0.2(3) no
N2 C10 C11 N3 -5.6(4) no
C9 C10 C11 N3 174.1(3) no
N2 C10 C11 C12 173.1(3) no
C9 C10 C11 C12 -7.2(5) no
N3 C11 C12 C13 -0.5(5) no
C10 C11 C12 C13 -179.1(3) no
C11 C12 C13 C14 -0.4(5) no
C12 C13 C14 C15 0.6(5) no
C11 N3 C15 C14 -1.1(5) no
Cu1 N3 C15 C14 178.7(2) no
C13 C14 C15 N3 0.2(5) no
C20 N4 C16 C17 0.3(4) no
C20 N4 C16 C8 -179.6(3) no
C9 C8 C16 N4 -173.5(3) no
C7 C8 C16 N4 6.5(4) no
C9 C8 C16 C17 6.6(4) no
C7 C8 C16 C17 -173.4(3) no
N4 C16 C17 C18 -0.1(4) no
C8 C16 C17 C18 179.8(3) no
C16 C17 C18 C19 -0.5(5) no
C17 C18 C19 C20 0.9(5) no
C16 N4 C20 C19 0.2(5) no
C18 C19 C20 N4 -0.8(6) no
